data_4335174
loop_
_publ_author_name
'Ra\'ul Huerta-Lavorie'
'Diego Solis-Ibarra'
'Dana Victoria B\'aez-Rodr\'iguez'
'Marisol Reyes-Lezama'
'M. de las Nieves Zavala-Segovia'
'Vojtech Jancik'

_publ_section_title
;
 Heterometallic Alumo- and Gallodisilicates with M(O-Si-O)2M' and
 [M(O-Si-O)2]2M' Cores (M = Al, Ga; M' = Ti, Zr, Hf)
;
_journal_name_full 'Inorganic Chemistry'
_journal_page_first 6934
_journal_page_last 6943
_journal_paper_doi 10.1021/ic400156n
_journal_volume 52
_journal_year 2013
_chemical_formula_moiety 'C53 H97 Al Hf N4 O8 Si2'
_chemical_formula_sum 'C53 H97 Al Hf N4 O8 Si2'
_chemical_formula_weight 1180.00
_chemical_name_systematic
; 
 ? 
;
_space_group_IT_number 14
_symmetry_cell_setting monoclinic
_symmetry_space_group_name_Hall '-P 2ybc'
_symmetry_space_group_name_H-M 'P 1 21/c 1'
_atom_sites_solution_hydrogens geom
_atom_sites_solution_primary direct
_atom_sites_solution_secondary difmap
_audit_creation_method SHELXL-97
_cell_angle_alpha 90.00
_cell_angle_beta 91.9990(10)
_cell_angle_gamma 90.00
_cell_formula_units_Z 4
_cell_length_a 12.4329(7)
_cell_length_b 13.0387(7)
_cell_length_c 37.4929(19)
_cell_measurement_reflns_used 9894
_cell_measurement_temperature 100(2)
_cell_measurement_theta_max 25.06
_cell_measurement_theta_min 2.26
_cell_volume 6074.2(6)
_computing_cell_refinement 'Bruker SAINT'
_computing_data_collection 'Bruker APEX2'
_computing_data_reduction 'Bruker SAINT'
_computing_molecular_graphics 'Bruker SHELXTL'
_computing_publication_material 'Bruker SHELXTL'
_computing_structure_refinement 'SHELXL-97 (Sheldrick, 2008)'
_computing_structure_solution 'SHELXS-97 (Sheldrick, 2008)'
_diffrn_ambient_temperature 100(2)
_diffrn_detector_area_resol_mean 8.333
_diffrn_measured_fraction_theta_full 0.996
_diffrn_measured_fraction_theta_max 0.996
_diffrn_measurement_device_type 'Bruker APEX-II CCD'
_diffrn_measurement_method '\f and \w scans'
_diffrn_radiation_monochromator graphite
_diffrn_radiation_source 'fine-focus sealed tube'
_diffrn_radiation_type MoK\a
_diffrn_radiation_wavelength 0.71073
_diffrn_reflns_av_R_equivalents 0.0407
_diffrn_reflns_av_sigmaI/netI 0.0476
_diffrn_reflns_limit_h_max 13
_diffrn_reflns_limit_h_min -14
_diffrn_reflns_limit_k_max 15
_diffrn_reflns_limit_k_min -12
_diffrn_reflns_limit_l_max 43
_diffrn_reflns_limit_l_min -44
_diffrn_reflns_number 27998
_diffrn_reflns_theta_full 25.06
_diffrn_reflns_theta_max 25.06
_diffrn_reflns_theta_min 1.93
_exptl_absorpt_coefficient_mu 1.821
_exptl_absorpt_correction_T_max 0.8332
_exptl_absorpt_correction_T_min 0.6174
_exptl_absorpt_correction_type multi-scan
_exptl_absorpt_process_details 'SADABS 2008/1, Sheldrick'
_exptl_crystal_colour colourless
_exptl_crystal_density_diffrn 1.290
_exptl_crystal_description Prism
_exptl_crystal_F_000 2480
_exptl_crystal_size_max 0.29
_exptl_crystal_size_mid 0.28
_exptl_crystal_size_min 0.10
_refine_diff_density_max 0.673
_refine_diff_density_min -0.543
_refine_diff_density_rms 0.081
_refine_ls_extinction_method none
_refine_ls_goodness_of_fit_ref 1.037
_refine_ls_hydrogen_treatment constr
_refine_ls_matrix_type full
_refine_ls_number_parameters 648
_refine_ls_number_reflns 10749
_refine_ls_number_restraints 0
_refine_ls_restrained_S_all 1.037
_refine_ls_R_factor_all 0.0381
_refine_ls_R_factor_gt 0.0291
_refine_ls_shift/su_max 0.002
_refine_ls_shift/su_mean 0.000
_refine_ls_structure_factor_coef Fsqd
_refine_ls_weighting_details 'calc w=1/[\s^2^(Fo^2^)+(0.0228P)^2^+0.5315P] where P=(Fo^2^+2Fc^2^)/3'
_refine_ls_weighting_scheme calc
_refine_ls_wR_factor_gt 0.0597
_refine_ls_wR_factor_ref 0.0626
_reflns_number_gt 9068
_reflns_number_total 10749
_reflns_threshold_expression >2sigma(I)
_cod_data_source_file ic400156n_si_002_05.cif
_cod_data_source_block Compound5
_cod_database_code 4335174

loop_
_symmetry_equiv_pos_as_xyz
'x, y, z'
'-x, y+1/2, -z+1/2'
'-x, -y, -z'
'x, -y-1/2, z-1/2'

loop_
_atom_site_label
_atom_site_type_symbol
_atom_site_fract_x
_atom_site_fract_y
_atom_site_fract_z
_atom_site_U_iso_or_equiv
_atom_site_adp_type
_atom_site_occupancy
_atom_site_symmetry_multiplicity
_atom_site_calc_flag
_atom_site_refinement_flags
Hf1 Hf 0.494163(10) 0.194145(9) 0.100749(3) 0.01269(5) Uani 1 1 d .
Si1 Si 0.45424(7) 0.40520(6) 0.15630(2) 0.01363(18) Uani 1 1 d .
Si2 Si 0.23372(7) 0.23160(6) 0.06661(2) 0.01281(18) Uani 1 1 d .
Al1 Al 0.20613(7) 0.39848(6) 0.13094(2) 0.01192(19) Uani 1 1 d .
O1 O 0.33111(16) 0.43263(14) 0.14681(6) 0.0162(5) Uani 1 1 d .
O2 O 0.49127(16) 0.29801(14) 0.13809(5) 0.0160(5) Uani 1 1 d .
O3 O 0.53618(16) 0.49096(14) 0.14081(6) 0.0173(5) Uani 1 1 d .
O4 O 0.46408(17) 0.39866(15) 0.19981(6) 0.0175(5) Uani 1 1 d .
O5 O 0.20207(16) 0.32114(14) 0.09372(5) 0.0147(5) Uani 1 1 d .
O6 O 0.35138(16) 0.18475(14) 0.07752(5) 0.0148(5) Uani 1 1 d .
O7 O 0.23441(17) 0.27937(14) 0.02637(5) 0.0159(5) Uani 1 1 d .
O8 O 0.14930(16) 0.13523(14) 0.06806(6) 0.0166(5) Uani 1 1 d .
N1 N 0.1186(2) 0.51453(17) 0.12139(7) 0.0136(5) Uani 1 1 d .
N2 N 0.1211(2) 0.34120(17) 0.16750(6) 0.0141(6) Uani 1 1 d .
N3 N 0.5542(2) 0.05850(17) 0.11879(7) 0.0173(6) Uani 1 1 d .
N4 N 0.6016(2) 0.24079(19) 0.06492(7) 0.0182(6) Uani 1 1 d .
C1 C -0.0623(3) 0.5684(2) 0.09951(9) 0.0231(8) Uani 1 1 d .
H1A H -0.0488 0.6393 0.1071 0.035 Uiso 1 1 calc R
H1B H -0.1371 0.5502 0.1039 0.035 Uiso 1 1 calc R
H1C H -0.0493 0.5618 0.0740 0.035 Uiso 1 1 calc R
C2 C 0.0124(2) 0.4972(2) 0.12045(8) 0.0155(7) Uani 1 1 d .
C3 C -0.0352(2) 0.4154(2) 0.13821(8) 0.0173(7) Uani 1 1 d .
H3A H -0.1092 0.4032 0.1326 0.021 Uiso 1 1 calc R
C4 C 0.0145(3) 0.3493(2) 0.16344(8) 0.0157(7) Uani 1 1 d .
C5 C -0.0594(3) 0.2883(2) 0.18623(9) 0.0240(8) Uani 1 1 d .
H5A H -0.0240 0.2242 0.1936 0.036 Uiso 1 1 calc R
H5B H -0.1260 0.2727 0.1725 0.036 Uiso 1 1 calc R
H5C H -0.0764 0.3283 0.2074 0.036 Uiso 1 1 calc R
C6 C 0.1541(2) 0.6151(2) 0.10929(9) 0.0163(7) Uani 1 1 d .
C7 C 0.1772(3) 0.6305(2) 0.07357(9) 0.0196(7) Uani 1 1 d .
C8 C 0.2017(3) 0.7301(2) 0.06226(10) 0.0280(8) Uani 1 1 d .
H8A H 0.2157 0.7423 0.0379 0.034 Uiso 1 1 calc R
C9 C 0.2055(3) 0.8105(2) 0.08610(11) 0.0309(9) Uani 1 1 d .
H9A H 0.2206 0.8780 0.0781 0.037 Uiso 1 1 calc R
C10 C 0.1876(3) 0.7930(2) 0.12144(11) 0.0309(9) Uani 1 1 d .
H10A H 0.1933 0.8485 0.1378 0.037 Uiso 1 1 calc R
C11 C 0.1612(3) 0.6955(2) 0.13416(10) 0.0242(8) Uani 1 1 d .
C12 C 0.1418(4) 0.6806(3) 0.17368(11) 0.0395(10) Uani 1 1 d .
H12A H 0.1641 0.6089 0.1799 0.047 Uiso 1 1 calc R
C13 C 0.2080(4) 0.7523(3) 0.19770(11) 0.0473(12) Uani 1 1 d .
H13A H 0.2844 0.7449 0.1927 0.071 Uiso 1 1 calc R
H13B H 0.1968 0.7351 0.2227 0.071 Uiso 1 1 calc R
H13C H 0.1855 0.8233 0.1932 0.071 Uiso 1 1 calc R
C14 C 0.0250(4) 0.6912(4) 0.18252(12) 0.0601(14) Uani 1 1 d .
H14A H 0.0180 0.6885 0.2085 0.090 Uiso 1 1 calc R
H14B H -0.0165 0.6351 0.1714 0.090 Uiso 1 1 calc R
H14C H -0.0027 0.7570 0.1735 0.090 Uiso 1 1 calc R
C15 C 0.1824(3) 0.5442(2) 0.04654(9) 0.0234(8) Uani 1 1 d .
H15A H 0.1466 0.4826 0.0567 0.028 Uiso 1 1 calc R
C16 C 0.3001(3) 0.5178(3) 0.04115(10) 0.0322(9) Uani 1 1 d .
H16A H 0.3335 0.4949 0.0638 0.048 Uiso 1 1 calc R
H16B H 0.3379 0.5786 0.0327 0.048 Uiso 1 1 calc R
H16C H 0.3046 0.4629 0.0234 0.048 Uiso 1 1 calc R
C17 C 0.1257(3) 0.5699(3) 0.01096(10) 0.0392(10) Uani 1 1 d .
H17A H 0.0513 0.5904 0.0150 0.059 Uiso 1 1 calc R
H17B H 0.1257 0.5094 -0.0046 0.059 Uiso 1 1 calc R
H17C H 0.1635 0.6262 -0.0005 0.059 Uiso 1 1 calc R
C18 C 0.1628(2) 0.2877(2) 0.19954(8) 0.0170(7) Uani 1 1 d .
C19 C 0.1916(3) 0.1838(2) 0.19756(8) 0.0186(7) Uani 1 1 d .
C20 C 0.2234(3) 0.1340(3) 0.22916(9) 0.0252(8) Uani 1 1 d .
H20A H 0.2415 0.0632 0.2284 0.030 Uiso 1 1 calc R
C21 C 0.2294(3) 0.1848(3) 0.26129(9) 0.0302(9) Uani 1 1 d .
H21A H 0.2505 0.1493 0.2825 0.036 Uiso 1 1 calc R
C22 C 0.2045(3) 0.2871(3) 0.26237(9) 0.0298(9) Uani 1 1 d .
H22A H 0.2099 0.3221 0.2846 0.036 Uiso 1 1 calc R
C23 C 0.1713(3) 0.3415(3) 0.23187(9) 0.0224(8) Uani 1 1 d .
C24 C 0.1453(3) 0.4538(3) 0.23512(9) 0.0283(8) Uani 1 1 d .
H24A H 0.1229 0.4797 0.2109 0.034 Uiso 1 1 calc R
C25 C 0.2463(3) 0.5137(3) 0.24783(10) 0.0376(10) Uani 1 1 d .
H25A H 0.3035 0.5036 0.2308 0.056 Uiso 1 1 calc R
H25B H 0.2706 0.4887 0.2714 0.056 Uiso 1 1 calc R
H25C H 0.2290 0.5869 0.2493 0.056 Uiso 1 1 calc R
C26 C 0.0521(3) 0.4734(3) 0.26026(11) 0.0437(11) Uani 1 1 d .
H26A H -0.0113 0.4342 0.2520 0.066 Uiso 1 1 calc R
H26B H 0.0347 0.5467 0.2603 0.066 Uiso 1 1 calc R
H26C H 0.0735 0.4516 0.2845 0.066 Uiso 1 1 calc R
C27 C 0.1864(3) 0.1228(2) 0.16336(9) 0.0204(7) Uani 1 1 d .
H27A H 0.1682 0.1709 0.1433 0.024 Uiso 1 1 calc R
C28 C 0.2946(3) 0.0726(3) 0.15595(9) 0.0280(8) Uani 1 1 d .
H28A H 0.3514 0.1246 0.1570 0.042 Uiso 1 1 calc R
H28B H 0.2912 0.0413 0.1322 0.042 Uiso 1 1 calc R
H28C H 0.3104 0.0196 0.1739 0.042 Uiso 1 1 calc R
C29 C 0.0984(3) 0.0400(2) 0.16402(10) 0.0273(8) Uani 1 1 d .
H29A H 0.0289 0.0723 0.1683 0.041 Uiso 1 1 calc R
H29B H 0.1157 -0.0092 0.1831 0.041 Uiso 1 1 calc R
H29C H 0.0946 0.0041 0.1410 0.041 Uiso 1 1 calc R
C30 C 0.5362(3) 0.6017(2) 0.14341(9) 0.0194(7) Uani 1 1 d .
C31 C 0.4646(3) 0.6445(3) 0.11334(10) 0.0318(9) Uani 1 1 d .
H31A H 0.4883 0.6180 0.0905 0.048 Uiso 1 1 calc R
H31B H 0.4693 0.7196 0.1134 0.048 Uiso 1 1 calc R
H31C H 0.3899 0.6237 0.1168 0.048 Uiso 1 1 calc R
C32 C 0.6529(3) 0.6343(2) 0.13857(9) 0.0260(8) Uani 1 1 d .
H32A H 0.6751 0.6143 0.1147 0.039 Uiso 1 1 calc R
H32B H 0.6994 0.6007 0.1567 0.039 Uiso 1 1 calc R
H32C H 0.6589 0.7089 0.1412 0.039 Uiso 1 1 calc R
C33 C 0.4977(3) 0.6358(2) 0.17950(10) 0.0301(9) Uani 1 1 d .
H33A H 0.4238 0.6119 0.1825 0.045 Uiso 1 1 calc R
H33B H 0.4996 0.7109 0.1809 0.045 Uiso 1 1 calc R
H33C H 0.5447 0.6068 0.1984 0.045 Uiso 1 1 calc R
C34 C 0.5449(3) 0.3538(2) 0.22353(9) 0.0197(7) Uani 1 1 d .
C35 C 0.6568(3) 0.3701(3) 0.20920(10) 0.0298(9) Uani 1 1 d .
H35A H 0.6599 0.3404 0.1852 0.045 Uiso 1 1 calc R
H35B H 0.7104 0.3366 0.2251 0.045 Uiso 1 1 calc R
H35C H 0.6721 0.4437 0.2081 0.045 Uiso 1 1 calc R
C36 C 0.5195(3) 0.2395(2) 0.22717(9) 0.0271(8) Uani 1 1 d .
H36A H 0.4457 0.2311 0.2350 0.041 Uiso 1 1 calc R
H36B H 0.5698 0.2085 0.2448 0.041 Uiso 1 1 calc R
H36C H 0.5269 0.2057 0.2040 0.041 Uiso 1 1 calc R
C37 C 0.5330(3) 0.4083(3) 0.25914(9) 0.0301(9) Uani 1 1 d .
H37A H 0.4605 0.3966 0.2677 0.045 Uiso 1 1 calc R
H37B H 0.5448 0.4820 0.2560 0.045 Uiso 1 1 calc R
H37C H 0.5863 0.3812 0.2766 0.045 Uiso 1 1 calc R
C38 C 0.2785(3) 0.2388(2) -0.00630(8) 0.0202(7) Uani 1 1 d .
C39 C 0.3921(3) 0.2805(2) -0.00950(9) 0.0261(8) Uani 1 1 d .
H39A H 0.4366 0.2586 0.0112 0.039 Uiso 1 1 calc R
H39B H 0.3898 0.3556 -0.0104 0.039 Uiso 1 1 calc R
H39C H 0.4231 0.2543 -0.0314 0.039 Uiso 1 1 calc R
C40 C 0.2811(3) 0.1218(2) -0.00625(9) 0.0247(8) Uani 1 1 d .
H40A H 0.3293 0.0977 0.0132 0.037 Uiso 1 1 calc R
H40B H 0.3072 0.0972 -0.0291 0.037 Uiso 1 1 calc R
H40C H 0.2084 0.0953 -0.0029 0.037 Uiso 1 1 calc R
C41 C 0.2059(3) 0.2787(3) -0.03685(9) 0.0284(8) Uani 1 1 d .
H41A H 0.1327 0.2525 -0.0342 0.043 Uiso 1 1 calc R
H41B H 0.2334 0.2553 -0.0596 0.043 Uiso 1 1 calc R
H41C H 0.2049 0.3538 -0.0363 0.043 Uiso 1 1 calc R
C42 C 0.0337(3) 0.1307(2) 0.06082(9) 0.0198(7) Uani 1 1 d .
C43 C -0.0245(3) 0.1862(3) 0.08982(9) 0.0282(8) Uani 1 1 d .
H43A H -0.0055 0.1551 0.1130 0.042 Uiso 1 1 calc R
H43B H -0.1024 0.1807 0.0852 0.042 Uiso 1 1 calc R
H43C H -0.0035 0.2586 0.0901 0.042 Uiso 1 1 calc R
C44 C 0.0055(3) 0.0175(2) 0.05949(11) 0.0347(10) Uani 1 1 d .
H44A H 0.0242 -0.0141 0.0826 0.052 Uiso 1 1 calc R
H44B H 0.0460 -0.0160 0.0408 0.052 Uiso 1 1 calc R
H44C H -0.0718 0.0096 0.0542 0.052 Uiso 1 1 calc R
C45 C 0.0035(3) 0.1796(3) 0.02465(9) 0.0291(8) Uani 1 1 d .
H45A H 0.0221 0.2526 0.0252 0.044 Uiso 1 1 calc R
H45B H -0.0741 0.1719 0.0197 0.044 Uiso 1 1 calc R
H45C H 0.0430 0.1454 0.0059 0.044 Uiso 1 1 calc R
C46 C 0.6304(3) 0.0650(2) 0.14968(9) 0.0255(8) Uani 1 1 d .
H46A H 0.6013 0.0249 0.1696 0.031 Uiso 1 1 calc R
H46B H 0.6355 0.1375 0.1575 0.031 Uiso 1 1 calc R
C47 C 0.7438(3) 0.0259(3) 0.14244(11) 0.0383(10) Uani 1 1 d .
H47A H 0.7913 0.0387 0.1634 0.058 Uiso 1 1 calc R
H47B H 0.7717 0.0618 0.1217 0.058 Uiso 1 1 calc R
H47C H 0.7410 -0.0480 0.1376 0.058 Uiso 1 1 calc R
C48 C 0.5249(3) -0.0469(2) 0.10978(10) 0.0269(8) Uani 1 1 d .
H48A H 0.4814 -0.0759 0.1290 0.032 Uiso 1 1 calc R
H48B H 0.5911 -0.0887 0.1083 0.032 Uiso 1 1 calc R
C49 C 0.4612(3) -0.0532(2) 0.07461(9) 0.0268(8) Uani 1 1 d .
H49A H 0.4442 -0.1251 0.0692 0.040 Uiso 1 1 calc R
H49B H 0.5040 -0.0245 0.0555 0.040 Uiso 1 1 calc R
H49C H 0.3942 -0.0141 0.0763 0.040 Uiso 1 1 calc R
C50 C 0.6002(3) 0.3497(2) 0.05498(9) 0.0223(8) Uani 1 1 d .
H50A H 0.5312 0.3802 0.0621 0.027 Uiso 1 1 calc R
H50B H 0.6036 0.3553 0.0287 0.027 Uiso 1 1 calc R
C51 C 0.6926(3) 0.4112(3) 0.07209(10) 0.0316(9) Uani 1 1 d .
H51A H 0.6903 0.4816 0.0629 0.047 Uiso 1 1 calc R
H51B H 0.7612 0.3794 0.0663 0.047 Uiso 1 1 calc R
H51C H 0.6856 0.4121 0.0980 0.047 Uiso 1 1 calc R
C52 C 0.6823(3) 0.1802(3) 0.04633(9) 0.0251(8) Uani 1 1 d .
H52A H 0.7005 0.1187 0.0608 0.030 Uiso 1 1 calc R
H52B H 0.7487 0.2217 0.0446 0.030 Uiso 1 1 calc R
C53 C 0.6455(3) 0.1461(3) 0.00900(9) 0.0281(8) Uani 1 1 d .
H53A H 0.7042 0.1093 -0.0022 0.042 Uiso 1 1 calc R
H53B H 0.6257 0.2064 -0.0054 0.042 Uiso 1 1 calc R
H53C H 0.5831 0.1007 0.0106 0.042 Uiso 1 1 calc R

loop_
_atom_site_aniso_label
_atom_site_aniso_U_11
_atom_site_aniso_U_22
_atom_site_aniso_U_33
_atom_site_aniso_U_23
_atom_site_aniso_U_13
_atom_site_aniso_U_12
Hf1 0.01080(7) 0.01430(7) 0.01289(7) -0.00076(6) -0.00047(5) 0.00204(5)
Si1 0.0114(4) 0.0159(4) 0.0135(5) -0.0016(4) -0.0003(4) 0.0001(3)
Si2 0.0114(5) 0.0136(4) 0.0133(5) -0.0010(3) -0.0017(4) 0.0010(3)
Al1 0.0100(5) 0.0130(4) 0.0128(5) -0.0002(4) 0.0002(4) 0.0016(3)
O1 0.0130(12) 0.0166(10) 0.0187(12) -0.0013(9) -0.0019(9) 0.0005(8)
O2 0.0137(11) 0.0161(10) 0.0181(12) -0.0011(9) -0.0001(9) 0.0004(8)
O3 0.0156(12) 0.0168(10) 0.0197(12) -0.0017(9) 0.0033(10) -0.0016(9)
O4 0.0154(12) 0.0220(11) 0.0151(12) -0.0011(9) -0.0003(9) 0.0029(9)
O5 0.0150(12) 0.0149(10) 0.0142(11) 0.0003(9) 0.0014(9) 0.0020(8)
O6 0.0125(11) 0.0172(10) 0.0145(11) 0.0016(9) -0.0017(9) 0.0017(8)
O7 0.0176(12) 0.0178(10) 0.0122(12) -0.0018(9) 0.0009(9) 0.0040(8)
O8 0.0134(12) 0.0154(10) 0.0208(13) -0.0015(9) -0.0033(10) 0.0003(8)
N1 0.0128(14) 0.0120(12) 0.0161(14) 0.0007(11) 0.0005(11) 0.0008(10)
N2 0.0157(15) 0.0168(12) 0.0098(14) -0.0009(11) 0.0002(11) 0.0020(10)
N3 0.0153(15) 0.0160(13) 0.0206(15) 0.0005(11) -0.0017(12) 0.0055(10)
N4 0.0142(15) 0.0218(13) 0.0185(15) -0.0030(12) 0.0004(12) 0.0023(11)
C1 0.0123(18) 0.0267(17) 0.030(2) 0.0056(15) -0.0012(15) 0.0026(13)
C2 0.0139(17) 0.0186(15) 0.0141(17) -0.0030(13) -0.0006(13) 0.0028(12)
C3 0.0120(17) 0.0194(15) 0.0205(18) -0.0033(14) -0.0005(14) 0.0001(12)
C4 0.0175(18) 0.0151(14) 0.0148(17) -0.0036(13) 0.0045(14) 0.0006(12)
C5 0.0206(19) 0.0249(18) 0.027(2) 0.0033(15) 0.0043(15) 0.0004(14)
C6 0.0091(16) 0.0124(14) 0.027(2) 0.0007(14) -0.0012(14) 0.0029(11)
C7 0.0132(18) 0.0179(16) 0.028(2) 0.0026(14) 0.0021(15) 0.0011(12)
C8 0.023(2) 0.0220(17) 0.040(2) 0.0101(16) 0.0058(17) -0.0021(14)
C9 0.027(2) 0.0127(16) 0.053(3) 0.0073(18) 0.0076(18) 0.0009(14)
C10 0.027(2) 0.0142(16) 0.052(3) -0.0080(17) 0.0052(18) 0.0005(14)
C11 0.0184(18) 0.0179(15) 0.037(2) -0.0049(16) 0.0048(16) 0.0008(14)
C12 0.061(3) 0.0202(18) 0.038(2) -0.0110(17) 0.008(2) -0.0024(17)
C13 0.063(3) 0.031(2) 0.046(3) -0.015(2) -0.012(2) 0.014(2)
C14 0.056(3) 0.082(3) 0.043(3) -0.033(3) 0.019(2) -0.023(3)
C15 0.032(2) 0.0195(16) 0.0186(19) 0.0047(14) 0.0019(16) -0.0056(14)
C16 0.037(2) 0.0229(18) 0.038(2) -0.0061(17) 0.0135(18) -0.0022(15)
C17 0.054(3) 0.039(2) 0.024(2) 0.0074(18) -0.0060(19) -0.0097(19)
C18 0.0104(16) 0.0235(17) 0.0173(18) 0.0047(14) 0.0018(13) 0.0001(12)
C19 0.0155(17) 0.0258(17) 0.0148(17) 0.0053(14) 0.0045(13) 0.0013(13)
C20 0.0202(19) 0.0296(18) 0.026(2) 0.0091(16) 0.0033(16) 0.0046(14)
C21 0.026(2) 0.045(2) 0.019(2) 0.0157(18) -0.0012(16) 0.0046(17)
C22 0.026(2) 0.049(2) 0.0142(19) -0.0020(16) -0.0021(16) 0.0027(16)
C23 0.0170(18) 0.0354(18) 0.0149(18) -0.0019(15) 0.0024(14) 0.0024(14)
C24 0.034(2) 0.0349(19) 0.0165(19) -0.0097(16) 0.0006(16) 0.0053(16)
C25 0.041(3) 0.038(2) 0.034(2) -0.0013(18) 0.0030(19) -0.0026(18)
C26 0.037(3) 0.051(2) 0.044(3) -0.017(2) 0.006(2) 0.0075(19)
C27 0.0228(19) 0.0203(16) 0.0183(19) 0.0063(14) 0.0045(15) 0.0052(13)
C28 0.028(2) 0.0321(19) 0.025(2) 0.0065(16) 0.0071(16) 0.0046(15)
C29 0.029(2) 0.0211(17) 0.032(2) 0.0032(16) 0.0042(17) 0.0004(14)
C30 0.0181(18) 0.0133(15) 0.027(2) -0.0027(14) 0.0042(15) -0.0036(12)
C31 0.031(2) 0.0234(18) 0.041(2) 0.0067(17) -0.0033(18) -0.0028(15)
C32 0.025(2) 0.0283(18) 0.026(2) -0.0023(16) 0.0048(16) -0.0099(15)
C33 0.036(2) 0.0201(17) 0.034(2) -0.0089(16) 0.0089(18) -0.0030(15)
C34 0.0161(18) 0.0294(17) 0.0132(17) 0.0026(14) -0.0051(14) 0.0018(14)
C35 0.018(2) 0.045(2) 0.025(2) 0.0074(17) -0.0047(16) 0.0021(16)
C36 0.027(2) 0.0315(18) 0.022(2) 0.0022(16) -0.0027(16) 0.0025(15)
C37 0.035(2) 0.041(2) 0.0140(19) -0.0022(16) -0.0067(16) 0.0051(17)
C38 0.0235(19) 0.0266(17) 0.0105(17) -0.0022(14) 0.0014(14) 0.0063(14)
C39 0.027(2) 0.0332(19) 0.0180(19) -0.0022(15) 0.0055(16) 0.0049(15)
C40 0.027(2) 0.0289(18) 0.0186(19) -0.0069(15) 0.0013(16) 0.0056(15)
C41 0.029(2) 0.041(2) 0.0156(19) -0.0003(16) -0.0020(16) 0.0089(16)
C42 0.0110(17) 0.0228(16) 0.025(2) -0.0029(14) -0.0034(14) -0.0011(13)
C43 0.0154(18) 0.042(2) 0.027(2) -0.0041(17) 0.0000(15) -0.0013(15)
C44 0.025(2) 0.0273(18) 0.051(3) -0.0057(18) -0.0090(19) -0.0055(15)
C45 0.0191(19) 0.043(2) 0.025(2) -0.0006(17) -0.0054(16) 0.0011(15)
C46 0.027(2) 0.0268(18) 0.022(2) 0.0017(15) -0.0066(16) 0.0045(14)
C47 0.025(2) 0.052(2) 0.038(2) 0.005(2) -0.0086(18) 0.0054(18)
C48 0.031(2) 0.0169(16) 0.032(2) 0.0013(15) -0.0021(17) 0.0067(14)
C49 0.026(2) 0.0216(17) 0.032(2) -0.0016(15) -0.0006(17) -0.0004(14)
C50 0.024(2) 0.0256(17) 0.0181(19) 0.0032(15) 0.0060(15) -0.0041(14)
C51 0.034(2) 0.0319(19) 0.030(2) -0.0077(17) 0.0098(17) -0.0114(16)
C52 0.0151(18) 0.0336(19) 0.027(2) -0.0010(16) 0.0056(15) 0.0015(14)
C53 0.030(2) 0.0276(18) 0.027(2) -0.0048(16) 0.0071(17) 0.0011(15)

loop_
_atom_type_symbol
_atom_type_description
_atom_type_scat_dispersion_real
_atom_type_scat_dispersion_imag
_atom_type_scat_source
C C 0.0033 0.0016 'International Tables Vol C Tables 4.2.6.8 and 6.1.1.4'
H H 0.0000 0.0000 'International Tables Vol C Tables 4.2.6.8 and 6.1.1.4'
N N 0.0061 0.0033 'International Tables Vol C Tables 4.2.6.8 and 6.1.1.4'
O O 0.0106 0.0060 'International Tables Vol C Tables 4.2.6.8 and 6.1.1.4'
Al Al 0.0645 0.0514 'International Tables Vol C Tables 4.2.6.8 and 6.1.1.4'
Si Si 0.0817 0.0704 'International Tables Vol C Tables 4.2.6.8 and 6.1.1.4'
Hf Hf -0.5830 6.1852 'International Tables Vol C Tables 4.2.6.8 and 6.1.1.4'

loop_
_geom_angle_atom_site_label_1
_geom_angle_atom_site_label_2
_geom_angle_atom_site_label_3
_geom_angle
O2 Hf1 O6 108.93(8)
O2 Hf1 N4 107.30(9)
O6 Hf1 N4 109.52(9)
O2 Hf1 N3 112.49(9)
O6 Hf1 N3 114.35(9)
N4 Hf1 N3 103.89(10)
O1 Si1 O2 112.39(11)
O1 Si1 O3 111.83(11)
O2 Si1 O3 104.44(11)
O1 Si1 O4 105.74(12)
O2 Si1 O4 111.18(11)
O3 Si1 O4 111.40(11)
O5 Si2 O6 110.63(11)
O5 Si2 O7 108.48(10)
O6 Si2 O7 110.03(12)
O5 Si2 O8 111.39(12)
O6 Si2 O8 105.99(10)
O7 Si2 O8 110.31(11)
O1 Al1 O5 115.91(11)
O1 Al1 N1 111.64(10)
O5 Al1 N1 108.36(11)
O1 Al1 N2 111.84(11)
O5 Al1 N2 110.56(11)
N1 Al1 N2 96.88(11)
Si1 O1 Al1 150.83(13)
Si1 O2 Hf1 155.48(13)
C30 O3 Si1 131.1(2)
C34 O4 Si1 131.5(2)
Si2 O5 Al1 159.77(14)
Si2 O6 Hf1 152.25(12)
C38 O7 Si2 130.68(18)
C42 O8 Si2 130.89(17)
C2 N1 C6 116.8(2)
C2 N1 Al1 115.50(19)
C6 N1 Al1 126.9(2)
C4 N2 C18 116.9(3)
C4 N2 Al1 117.3(2)
C18 N2 Al1 125.7(2)
C48 N3 C46 112.6(2)
C48 N3 Hf1 131.2(2)
C46 N3 Hf1 115.53(18)
C50 N4 C52 113.7(3)
C50 N4 Hf1 117.2(2)
C52 N4 Hf1 129.1(2)
C2 C1 H1A 109.5
C2 C1 H1B 109.5
H1A C1 H1B 109.5
C2 C1 H1C 109.5
H1A C1 H1C 109.5
H1B C1 H1C 109.5
N1 C2 C3 123.3(3)
N1 C2 C1 119.8(3)
C3 C2 C1 116.9(3)
C2 C3 C4 127.1(3)
C2 C3 H3A 116.4
C4 C3 H3A 116.4
N2 C4 C3 122.5(3)
N2 C4 C5 121.2(3)
C3 C4 C5 116.3(3)
C4 C5 H5A 109.5
C4 C5 H5B 109.5
H5A C5 H5B 109.5
C4 C5 H5C 109.5
H5A C5 H5C 109.5
H5B C5 H5C 109.5
C7 C6 C11 121.3(3)
C7 C6 N1 120.2(3)
C11 C6 N1 118.5(3)
C6 C7 C8 118.6(3)
C6 C7 C15 123.3(3)
C8 C7 C15 118.0(3)
C9 C8 C7 120.8(3)
C9 C8 H8A 119.6
C7 C8 H8A 119.6
C10 C9 C8 119.8(3)
C10 C9 H9A 120.1
C8 C9 H9A 120.1
C9 C10 C11 121.9(3)
C9 C10 H10A 119.0
C11 C10 H10A 119.0
C10 C11 C6 117.5(3)
C10 C11 C12 119.6(3)
C6 C11 C12 122.9(3)
C14 C12 C13 108.6(3)
C14 C12 C11 112.9(3)
C13 C12 C11 113.4(3)
C14 C12 H12A 107.2
C13 C12 H12A 107.2
C11 C12 H12A 107.2
C12 C13 H13A 109.5
C12 C13 H13B 109.5
H13A C13 H13B 109.5
C12 C13 H13C 109.5
H13A C13 H13C 109.5
H13B C13 H13C 109.5
C12 C14 H14A 109.5
C12 C14 H14B 109.5
H14A C14 H14B 109.5
C12 C14 H14C 109.5
H14A C14 H14C 109.5
H14B C14 H14C 109.5
C7 C15 C17 113.1(3)
C7 C15 C16 108.7(3)
C17 C15 C16 110.5(3)
C7 C15 H15A 108.1
C17 C15 H15A 108.1
C16 C15 H15A 108.1
C15 C16 H16A 109.5
C15 C16 H16B 109.5
H16A C16 H16B 109.5
C15 C16 H16C 109.5
H16A C16 H16C 109.5
H16B C16 H16C 109.5
C15 C17 H17A 109.5
C15 C17 H17B 109.5
H17A C17 H17B 109.5
C15 C17 H17C 109.5
H17A C17 H17C 109.5
H17B C17 H17C 109.5
C23 C18 C19 121.1(3)
C23 C18 N2 118.9(3)
C19 C18 N2 119.9(3)
C20 C19 C18 118.0(3)
C20 C19 C27 118.5(3)
C18 C19 C27 123.4(3)
C21 C20 C19 121.6(3)
C21 C20 H20A 119.2
C19 C20 H20A 119.2
C22 C21 C20 119.3(3)
C22 C21 H21A 120.3
C20 C21 H21A 120.3
C21 C22 C23 122.1(3)
C21 C22 H22A 119.0
C23 C22 H22A 119.0
C22 C23 C18 117.7(3)
C22 C23 C24 119.1(3)
C18 C23 C24 123.2(3)
C23 C24 C26 112.3(3)
C23 C24 C25 110.0(3)
C26 C24 C25 110.5(3)
C23 C24 H24A 108.0
C26 C24 H24A 108.0
C25 C24 H24A 108.0
C24 C25 H25A 109.5
C24 C25 H25B 109.5
H25A C25 H25B 109.5
C24 C25 H25C 109.5
H25A C25 H25C 109.5
H25B C25 H25C 109.5
C24 C26 H26A 109.5
C24 C26 H26B 109.5
H26A C26 H26B 109.5
C24 C26 H26C 109.5
H26A C26 H26C 109.5
H26B C26 H26C 109.5
C19 C27 C28 111.6(3)
C19 C27 C29 111.4(3)
C28 C27 C29 109.5(3)
C19 C27 H27A 108.1
C28 C27 H27A 108.1
C29 C27 H27A 108.1
C27 C28 H28A 109.5
C27 C28 H28B 109.5
H28A C28 H28B 109.5
C27 C28 H28C 109.5
H28A C28 H28C 109.5
H28B C28 H28C 109.5
C27 C29 H29A 109.5
C27 C29 H29B 109.5
H29A C29 H29B 109.5
C27 C29 H29C 109.5
H29A C29 H29C 109.5
H29B C29 H29C 109.5
O3 C30 C33 110.7(3)
O3 C30 C31 108.6(2)
C33 C30 C31 111.0(3)
O3 C30 C32 105.5(2)
C33 C30 C32 110.8(3)
C31 C30 C32 110.1(3)
C30 C31 H31A 109.5
C30 C31 H31B 109.5
H31A C31 H31B 109.5
C30 C31 H31C 109.5
H31A C31 H31C 109.5
H31B C31 H31C 109.5
C30 C32 H32A 109.5
C30 C32 H32B 109.5
H32A C32 H32B 109.5
C30 C32 H32C 109.5
H32A C32 H32C 109.5
H32B C32 H32C 109.5
C30 C33 H33A 109.5
C30 C33 H33B 109.5
H33A C33 H33B 109.5
C30 C33 H33C 109.5
H33A C33 H33C 109.5
H33B C33 H33C 109.5
O4 C34 C35 110.5(3)
O4 C34 C37 105.4(3)
C35 C34 C37 111.2(3)
O4 C34 C36 108.0(2)
C35 C34 C36 111.1(3)
C37 C34 C36 110.5(3)
C34 C35 H35A 109.5
C34 C35 H35B 109.5
H35A C35 H35B 109.5
C34 C35 H35C 109.5
H35A C35 H35C 109.5
H35B C35 H35C 109.5
C34 C36 H36A 109.5
C34 C36 H36B 109.5
H36A C36 H36B 109.5
C34 C36 H36C 109.5
H36A C36 H36C 109.5
H36B C36 H36C 109.5
C34 C37 H37A 109.5
C34 C37 H37B 109.5
H37A C37 H37B 109.5
C34 C37 H37C 109.5
H37A C37 H37C 109.5
H37B C37 H37C 109.5
O7 C38 C39 108.3(2)
O7 C38 C41 106.1(3)
C39 C38 C41 110.2(3)
O7 C38 C40 111.7(3)
C39 C38 C40 109.8(3)
C41 C38 C40 110.7(3)
C38 C39 H39A 109.5
C38 C39 H39B 109.5
H39A C39 H39B 109.5
C38 C39 H39C 109.5
H39A C39 H39C 109.5
H39B C39 H39C 109.5
C38 C40 H40A 109.5
C38 C40 H40B 109.5
H40A C40 H40B 109.5
C38 C40 H40C 109.5
H40A C40 H40C 109.5
H40B C40 H40C 109.5
C38 C41 H41A 109.5
C38 C41 H41B 109.5
H41A C41 H41B 109.5
C38 C41 H41C 109.5
H41A C41 H41C 109.5
H41B C41 H41C 109.5
O8 C42 C43 109.9(2)
O8 C42 C44 105.7(2)
C43 C42 C44 111.9(3)
O8 C42 C45 111.0(3)
C43 C42 C45 109.2(3)
C44 C42 C45 109.0(3)
C42 C43 H43A 109.5
C42 C43 H43B 109.5
H43A C43 H43B 109.5
C42 C43 H43C 109.5
H43A C43 H43C 109.5
H43B C43 H43C 109.5
C42 C44 H44A 109.5
C42 C44 H44B 109.5
H44A C44 H44B 109.5
C42 C44 H44C 109.5
H44A C44 H44C 109.5
H44B C44 H44C 109.5
C42 C45 H45A 109.5
C42 C45 H45B 109.5
H45A C45 H45B 109.5
C42 C45 H45C 109.5
H45A C45 H45C 109.5
H45B C45 H45C 109.5
N3 C46 C47 114.3(3)
N3 C46 H46A 108.7
C47 C46 H46A 108.7
N3 C46 H46B 108.7
C47 C46 H46B 108.7
H46A C46 H46B 107.6
C46 C47 H47A 109.5
C46 C47 H47B 109.5
H47A C47 H47B 109.5
C46 C47 H47C 109.5
H47A C47 H47C 109.5
H47B C47 H47C 109.5
N3 C48 C49 111.8(3)
N3 C48 H48A 109.3
C49 C48 H48A 109.3
N3 C48 H48B 109.3
C49 C48 H48B 109.3
H48A C48 H48B 107.9
C48 C49 H49A 109.5
C48 C49 H49B 109.5
H49A C49 H49B 109.5
C48 C49 H49C 109.5
H49A C49 H49C 109.5
H49B C49 H49C 109.5
N4 C50 C51 113.6(3)
N4 C50 H50A 108.9
C51 C50 H50A 108.9
N4 C50 H50B 108.9
C51 C50 H50B 108.9
H50A C50 H50B 107.7
C50 C51 H51A 109.5
C50 C51 H51B 109.5
H51A C51 H51B 109.5
C50 C51 H51C 109.5
H51A C51 H51C 109.5
H51B C51 H51C 109.5
N4 C52 C53 113.8(3)
N4 C52 H52A 108.8
C53 C52 H52A 108.8
N4 C52 H52B 108.8
C53 C52 H52B 108.8
H52A C52 H52B 107.7
C52 C53 H53A 109.5
C52 C53 H53B 109.5
H53A C53 H53B 109.5
C52 C53 H53C 109.5
H53A C53 H53C 109.5
H53B C53 H53C 109.5

loop_
_geom_bond_atom_site_label_1
_geom_bond_atom_site_label_2
_geom_bond_distance
Hf1 O2 1.949(2)
Hf1 O6 1.9537(19)
Hf1 N4 2.021(3)
Hf1 N3 2.027(2)
Si1 O1 1.600(2)
Si1 O2 1.629(2)
Si1 O3 1.633(2)
Si1 O4 1.634(2)
Si2 O5 1.606(2)
Si2 O6 1.624(2)
Si2 O7 1.633(2)
Si2 O8 1.639(2)
Al1 O1 1.704(2)
Al1 O5 1.721(2)
Al1 N1 1.891(2)
Al1 N2 1.912(3)
O3 C30 1.447(3)
O4 C34 1.442(3)
O7 C38 1.459(4)
O8 C42 1.455(4)
N1 C2 1.339(4)
N1 C6 1.460(4)
N2 C4 1.333(4)
N2 C18 1.468(4)
N3 C48 1.459(4)
N3 C46 1.473(4)
N4 C50 1.469(4)
N4 C52 1.471(4)
C1 C2 1.513(4)
C1 H1A 0.9800
C1 H1B 0.9800
C1 H1C 0.9800
C2 C3 1.400(4)
C3 C4 1.407(4)
C3 H3A 0.9500
C4 C5 1.504(4)
C5 H5A 0.9800
C5 H5B 0.9800
C5 H5C 0.9800
C6 C7 1.394(5)
C6 C11 1.404(4)
C7 C8 1.403(4)
C7 C15 1.517(4)
C8 C9 1.378(5)
C8 H8A 0.9500
C9 C10 1.371(5)
C9 H9A 0.9500
C10 C11 1.401(4)
C10 H10A 0.9500
C11 C12 1.522(5)
C12 C14 1.507(6)
C12 C13 1.521(5)
C12 H12A 1.0000
C13 H13A 0.9800
C13 H13B 0.9800
C13 H13C 0.9800
C14 H14A 0.9800
C14 H14B 0.9800
C14 H14C 0.9800
C15 C17 1.524(5)
C15 C16 1.524(5)
C15 H15A 1.0000
C16 H16A 0.9800
C16 H16B 0.9800
C16 H16C 0.9800
C17 H17A 0.9800
C17 H17B 0.9800
C17 H17C 0.9800
C18 C23 1.401(4)
C18 C19 1.404(4)
C19 C20 1.396(4)
C19 C27 1.509(4)
C20 C21 1.375(5)
C20 H20A 0.9500
C21 C22 1.370(5)
C21 H21A 0.9500
C22 C23 1.396(5)
C22 H22A 0.9500
C23 C24 1.506(4)
C24 C26 1.540(5)
C24 C25 1.540(5)
C24 H24A 1.0000
C25 H25A 0.9800
C25 H25B 0.9800
C25 H25C 0.9800
C26 H26A 0.9800
C26 H26B 0.9800
C26 H26C 0.9800
C27 C28 1.530(4)
C27 C29 1.538(4)
C27 H27A 1.0000
C28 H28A 0.9800
C28 H28B 0.9800
C28 H28C 0.9800
C29 H29A 0.9800
C29 H29B 0.9800
C29 H29C 0.9800
C30 C33 1.518(5)
C30 C31 1.519(4)
C30 C32 1.528(4)
C31 H31A 0.9800
C31 H31B 0.9800
C31 H31C 0.9800
C32 H32A 0.9800
C32 H32B 0.9800
C32 H32C 0.9800
C33 H33A 0.9800
C33 H33B 0.9800
C33 H33C 0.9800
C34 C35 1.524(5)
C34 C37 1.524(4)
C34 C36 1.530(4)
C35 H35A 0.9800
C35 H35B 0.9800
C35 H35C 0.9800
C36 H36A 0.9800
C36 H36B 0.9800
C36 H36C 0.9800
C37 H37A 0.9800
C37 H37B 0.9800
C37 H37C 0.9800
C38 C39 1.522(5)
C38 C41 1.525(4)
C38 C40 1.526(4)
C39 H39A 0.9800
C39 H39B 0.9800
C39 H39C 0.9800
C40 H40A 0.9800
C40 H40B 0.9800
C40 H40C 0.9800
C41 H41A 0.9800
C41 H41B 0.9800
C41 H41C 0.9800
C42 C43 1.511(5)
C42 C44 1.517(4)
C42 C45 1.533(4)
C43 H43A 0.9800
C43 H43B 0.9800
C43 H43C 0.9800
C44 H44A 0.9800
C44 H44B 0.9800
C44 H44C 0.9800
C45 H45A 0.9800
C45 H45B 0.9800
C45 H45C 0.9800
C46 C47 1.534(5)
C46 H46A 0.9900
C46 H46B 0.9900
C47 H47A 0.9800
C47 H47B 0.9800
C47 H47C 0.9800
C48 C49 1.517(5)
C48 H48A 0.9900
C48 H48B 0.9900
C49 H49A 0.9800
C49 H49B 0.9800
C49 H49C 0.9800
C50 C51 1.524(4)
C50 H50A 0.9900
C50 H50B 0.9900
C51 H51A 0.9800
C51 H51B 0.9800
C51 H51C 0.9800
C52 C53 1.523(5)
C52 H52A 0.9900
C52 H52B 0.9900
C53 H53A 0.9800
C53 H53B 0.9800
C53 H53C 0.9800
